data_4512913
loop_
_publ_author_name
'Wang, Wen'
'Yang, Jie'
'Wang, Rongming'
'Zhang, Liangliang'
'Yu, Jianfeng'
'Sun, Daofeng'

_publ_section_title
;
 Luminescent Terbium-Organic Framework Exhibiting Selective Sensing of
 Nitroaromatic Compounds (NACs)
;
_journal_issue 6
_journal_name_full 'Crystal Growth &amp; Design'
_journal_page_first 2589
_journal_paper_doi 10.1021/acs.cgd.5b00381
_journal_volume 15
_journal_year 2015
_chemical_formula_moiety '0.25(C128 H88 N4 O100 Tb12), C4 H4 O2, 8(H2 O), C4 H4 O4'
_chemical_formula_sum 'C40 H46 N O39 Tb3'
_chemical_formula_weight 1641.54
_chemical_name_systematic
;
 ?
;
_space_group_crystal_system orthorhombic
_space_group_IT_number 57
_space_group_name_Hall '-P 2a 2ab'
_space_group_name_H-M_alt 'P b m a'
_symmetry_space_group_name_Hall '-P 2a 2ab'
_symmetry_space_group_name_H-M 'P b m a'
_atom_sites_solution_hydrogens mixed
_atom_sites_solution_primary direct
_audit_creation_date 2015-02-03
_audit_creation_method
;
Olex2 1.2
(compiled 2015.01.26 svn.r3150 for OlexSys, GUI svn.r4998)
;
_cell_angle_alpha 90
_cell_angle_beta 90
_cell_angle_gamma 90
_cell_formula_units_Z 4
_cell_length_a 23.2598(14)
_cell_length_b 19.1365(8)
_cell_length_c 11.8928(7)
_cell_measurement_reflns_used 4283
_cell_measurement_temperature 291.45(10)
_cell_measurement_theta_max 28.7640
_cell_measurement_theta_min 3.3040
_cell_volume 5293.6(5)
_computing_cell_refinement
;
CrysAlisPro, Agilent Technologies,
Version 1.171.37.35 (release 13-08-2014 CrysAlis171 .NET)
(compiled Aug 13 2014,18:06:01)
;
_computing_data_collection
;
CrysAlisPro, Agilent Technologies,
Version 1.171.37.35 (release 13-08-2014 CrysAlis171 .NET)
(compiled Aug 13 2014,18:06:01)
;
_computing_data_reduction
;
CrysAlisPro, Agilent Technologies,
Version 1.171.37.35 (release 13-08-2014 CrysAlis171 .NET)
(compiled Aug 13 2014,18:06:01)
;
_computing_molecular_graphics 'Olex2 (Dolomanov et al., 2009)'
_computing_publication_material 'Olex2 (Dolomanov et al., 2009)'
_computing_structure_refinement 'ShelXL (Sheldrick, 2008)'
_computing_structure_solution 'SIR2004 (Burla et al., 2007)'
_diffrn_ambient_environment air
_diffrn_ambient_temperature 291.45(10)
_diffrn_detector 'CCD plate'
_diffrn_detector_area_resol_mean 16.0450
_diffrn_detector_type Eos
_diffrn_measured_fraction_theta_full 0.961
_diffrn_measured_fraction_theta_max 0.951
_diffrn_measurement_details
;
  1 omega  -54.00   54.00   1.0000    4.6800
omega____ theta____ kappa____ phi______ frames
    -       19.7963  -19.0000  -90.0000 108
;
_diffrn_measurement_device 'four-circle diffractometer'
_diffrn_measurement_device_type 'SuperNova, Dual, Cu at zero, Eos'
_diffrn_measurement_method '\w scans'
_diffrn_orient_matrix_UB_11 -0.0293310000
_diffrn_orient_matrix_UB_12 0.0064595000
_diffrn_orient_matrix_UB_13 0.0122892000
_diffrn_orient_matrix_UB_21 -0.0062885000
_diffrn_orient_matrix_UB_22 -0.0358926000
_diffrn_orient_matrix_UB_23 -0.0087816000
_diffrn_orient_matrix_UB_31 0.0052370000
_diffrn_orient_matrix_UB_32 -0.0068774000
_diffrn_orient_matrix_UB_33 0.0577072000
_diffrn_radiation_monochromator mirror
_diffrn_radiation_probe x-ray
_diffrn_radiation_type MoK\a
_diffrn_radiation_wavelength 0.71073
_diffrn_reflns_av_R_equivalents 0.0416
_diffrn_reflns_av_unetI/netI 0.0588
_diffrn_reflns_laue_measured_fraction_full 0.961
_diffrn_reflns_laue_measured_fraction_max 0.951
_diffrn_reflns_limit_h_max 13
_diffrn_reflns_limit_h_min -29
_diffrn_reflns_limit_k_max 23
_diffrn_reflns_limit_k_min -6
_diffrn_reflns_limit_l_max 13
_diffrn_reflns_limit_l_min -8
_diffrn_reflns_number 9822
_diffrn_reflns_point_group_measured_fraction_full 0.961
_diffrn_reflns_point_group_measured_fraction_max 0.951
_diffrn_reflns_theta_full 25.242
_diffrn_reflns_theta_max 26.370
_diffrn_reflns_theta_min 3.136
_diffrn_source 'SuperNova (Mo) X-ray Source'
_exptl_absorpt_coefficient_mu 4.079
_exptl_absorpt_correction_T_max 1.00000
_exptl_absorpt_correction_T_min 0.60006
_exptl_absorpt_correction_type multi-scan
_exptl_absorpt_process_details
;
CrysAlisPro, Agilent Technologies,
Version 1.171.37.35 (release 13-08-2014 CrysAlis171 .NET)
(compiled Aug 13 2014,18:06:01)
Empirical absorption correction using spherical harmonics,
 implemented in SCALE3 ABSPACK scaling algorithm.
;
_exptl_crystal_density_diffrn 2.060
_exptl_crystal_description
;
;
_exptl_crystal_F_000 3200
_refine_diff_density_max 2.926
_refine_diff_density_min -2.091
_refine_diff_density_rms 0.257
_refine_ls_extinction_method none
_refine_ls_goodness_of_fit_ref 1.074
_refine_ls_hydrogen_treatment mixed
_refine_ls_matrix_type full
_refine_ls_number_parameters 413
_refine_ls_number_reflns 5310
_refine_ls_number_restraints 0
_refine_ls_restrained_S_all 1.074
_refine_ls_R_factor_all 0.0681
_refine_ls_R_factor_gt 0.0572
_refine_ls_shift/su_max 0.001
_refine_ls_shift/su_mean 0.000
_refine_ls_structure_factor_coef Fsqd
_refine_ls_weighting_details
;
 w=1/[\s^2^(Fo^2^)+(0.0830P)^2^+33.5427P]
 where P=(Fo^2^+2Fc^2^)/3
;
_refine_ls_weighting_scheme calc
_refine_ls_wR_factor_gt 0.1537
_refine_ls_wR_factor_ref 0.1641
_reflns_Friedel_coverage 0.000
_reflns_number_gt 4470
_reflns_number_total 5310
_reflns_threshold_expression 'I > 2\s(I)'
_cod_data_source_file cg5b00381_si_001.cif
_cod_data_source_block ww-1823-2
_cod_depositor_comments 'Adding full bibliography for 4512913.cif.'
_cod_database_code 4512913
_shelxl_version_number 2013-2
_chemical_oxdiff_formula 'C H O N Tb'
_shelx_space_group_comment
;
The symmetry employed for this shelxl refinement is uniquely defined
by the following loop, which should always be used as a source of
symmetry information in preference to the above space-group names.
They are only intended as comments.
;
_reflns_odcompleteness_completeness 94.66
_reflns_odcompleteness_iscentric 1
_reflns_odcompleteness_theta 26.32
_olex2_refinement_description
;
1. Fixed Uiso
 At 1.2 times of:
  All C(H) groups
 At 1.5 times of:
  All O(H,H) groups
2. Others
 Fixed Sof: H24A(0.5) H24B(0.5) H28A(0.5) H28B(0.5) H29A(0.5) H29B(0.5)
3.a Free rotating group:
 O5(H5A,H5B), O15(H15A,H15B), O17(H17A,H17B), O18(H18A,H18B)
3.b Rotating group:
 O16(H16A,H16B), O24(H24A,H24B), O28(H28A,H28B), O29(H29A,H29B)
3.c Ternary CH refined with riding coordinates:
 C1(H1), C6(H6), C8(H8)
3.d Aromatic/amide H refined with riding coordinates:
 C27(H27), C30(H30), C42(H42), C51(H51), C55(H55), C54(H54), C3(H3), C14(H14)
;
_olex2_submission_special_instructions 'No special instructions were received'

loop_
_space_group_symop_operation_xyz
'x, y, z'
'-x+1/2, -y, z'
'x+1/2, -y+1/2, -z'
'-x, y+1/2, -z'
'-x, -y, -z'
'x-1/2, y, -z'
'-x-1/2, y-1/2, z'
'x, -y-1/2, z'

loop_
_atom_site_label
_atom_site_type_symbol
_atom_site_fract_x
_atom_site_fract_y
_atom_site_fract_z
_atom_site_U_iso_or_equiv
_atom_site_adp_type
_atom_site_occupancy
_atom_site_site_symmetry_order
_atom_site_calc_flag
_atom_site_refinement_flags_posn
_atom_site_refinement_flags_adp
_atom_site_refinement_flags_occupancy
Tb1 Tb 0.43956(2) 0.2500 0.58400(4) 0.01124(17) Uani 1 2 d S T P
Tb2 Tb 0.56628(2) 0.2500 1.07226(4) 0.01085(17) Uani 1 2 d S T P
Tb3 Tb 0.2500 0.0000 0.73390(4) 0.01177(17) Uani 1 2 d S T P
O2 O 0.2500 0.0000 1.0782(10) 0.081(5) Uani 1 2 d S T P
O7 O 0.5577(3) 0.2500 1.2739(7) 0.028(2) Uani 1 2 d S T P
O8 O 0.1818(2) 0.0828(3) 0.7908(4) 0.0179(12) Uani 1 1 d . . .
O9 O 0.6258(2) 0.1575(3) 1.1213(5) 0.0211(13) Uani 1 1 d . . .
O10 O 0.4905(2) 0.1630(3) 1.1044(5) 0.0249(14) Uani 1 1 d . . .
O11 O 0.5162(2) 0.1624(3) 0.6108(5) 0.0259(14) Uani 1 1 d . . .
O13 O 0.3799(2) 0.1601(3) 0.6331(5) 0.0225(13) Uani 1 1 d . . .
O14 O 0.3187(2) 0.0849(3) 0.7053(5) 0.0219(13) Uani 1 1 d . . .
C15 C 0.3639(3) 0.0993(4) 0.6528(6) 0.0109(14) Uani 1 1 d . . .
O16 O 0.2168(3) 0.0646(4) 0.5720(6) 0.0412(18) Uani 1 1 d . . .
H16A H 0.1872 0.0901 0.5896 0.062 Uiso 1 1 d GR . .
H16B H 0.2068 0.0359 0.5190 0.062 Uiso 1 1 d GR . .
C18 C 0.5126(3) 0.1425(4) 0.5093(7) 0.0178(17) Uani 1 1 d . . .
C19 C 0.5446(3) 0.0801(4) 0.4690(7) 0.0154(15) Uani 1 1 d . . .
O20 O 0.5245(3) 0.1736(3) 0.9342(5) 0.0286(15) Uani 1 1 d . . .
O23 O 0.2822(2) 0.0401(4) 0.9227(5) 0.0283(15) Uani 1 1 d . . .
O24 O 0.4472(4) 0.2500 0.7810(7) 0.028(2) Uani 1 2 d S T P
H24A H 0.4176 0.2730 0.8150 0.042 Uiso 0.5 1 d GR . .
H24B H 0.4801 0.2710 0.8055 0.042 Uiso 0.5 1 d GR . .
C26 C 0.3995(3) 0.0382(4) 0.6112(7) 0.0150(16) Uani 1 1 d . . .
C27 C 0.4553(3) 0.0652(4) 0.8503(6) 0.0151(16) Uani 1 1 d . . .
H27 H 0.4739 0.0941 0.7990 0.018 Uiso 1 1 calc R . .
O28 O 0.6353(4) 0.2500 0.9231(7) 0.026(2) Uani 1 2 d S T P
H28A H 0.6356 0.2926 0.8389 0.039 Uiso 0.5 1 d GR . .
H28B H 0.6454 0.1986 0.8545 0.039 Uiso 0.5 1 d GR . .
O29 O 0.3676(4) 0.2500 0.4395(8) 0.036(2) Uani 1 2 d S T P
H29A H 0.3363 0.2721 0.4618 0.053 Uiso 0.5 1 d GR . .
H29B H 0.3576 0.2069 0.4209 0.053 Uiso 0.5 1 d GR . .
C30 C 0.5476(3) 0.0666(4) 0.3536(6) 0.0147(15) Uani 1 1 d . . .
H30 H 0.5305 0.0976 0.3036 0.018 Uiso 1 1 calc R . .
C32 C 0.3984(3) -0.0366(4) 0.8896(6) 0.0114(15) Uani 1 1 d . . .
C40 C 0.4247(3) -0.0084(4) 0.6875(7) 0.0115(15) Uani 1 1 d . . .
C41 C 0.4584(3) 0.0803(4) 0.9647(6) 0.0148(15) Uani 1 1 d . . .
C42 C 0.4029(3) -0.0228(4) 1.0042(7) 0.0179(16) Uani 1 1 d . . .
H42 H 0.3862 -0.0531 1.0559 0.021 Uiso 1 1 calc R . .
C45 C 0.4249(3) 0.0073(4) 0.8118(7) 0.0126(15) Uani 1 1 d . . .
N48 N 0.2500 0.0000 0.9772(10) 0.037(3) Uani 1 2 d S T P
C49 C 0.1384(3) 0.0971(4) 0.8503(6) 0.0130(15) Uani 1 1 d . . .
C51 C 0.4319(3) 0.0355(5) 1.0416(7) 0.0172(16) Uani 1 1 d . . .
H51 H 0.4338 0.0450 1.1181 0.021 Uiso 1 1 calc R . .
O0AA O 0.4801(3) 0.1758(4) 0.4430(5) 0.0366(17) Uani 1 1 d . . .
C2 C 0.4926(3) 0.1420(4) 1.0032(7) 0.0180(17) Uani 1 1 d . . .
C55 C 0.4030(3) 0.0262(4) 0.4963(7) 0.0178(16) Uani 1 1 d . . .
H55 H 0.3870 0.0579 0.4460 0.021 Uiso 1 1 calc R . .
C54 C 0.5694(3) 0.0338(5) 0.5436(7) 0.0201(17) Uani 1 1 d . . .
H54 H 0.5678 0.0425 0.6205 0.024 Uiso 1 1 calc R . .
O3 O 0.7487(4) 0.2500 0.9630(13) 0.065(4) Uani 1 2 d S T P
O4 O 0.8518(6) 0.2500 1.0826(12) 0.071(4) Uani 1 2 d S T P
O5 O 0.7019(4) 0.0649(6) 0.6552(7) 0.064(2) Uani 1 1 d . . .
H5A H 0.7064 0.0380 0.7114 0.096 Uiso 1 1 d G . .
H5B H 0.7256 0.0986 0.6595 0.096 Uiso 1 1 d G . .
C1 C 0.2562(6) 0.2500 0.6234(12) 0.036(3) Uani 1 2 d S T P
H1 H 0.2910 0.2500 0.6701 0.043 Uiso 1 2 calc RS T P
C6 C 0.1974(6) 0.2500 0.6749(12) 0.037(3) Uani 1 2 d S T P
H6 H 0.1921 0.2500 0.7566 0.045 Uiso 1 2 calc RS T P
C12 C 0.2116(7) 0.2500 0.4418(13) 0.046(4) Uani 1 2 d S T P
O6 O 0.1563(5) 0.2865(7) 0.5987(12) 0.123(5) Uani 1 1 d . . .
O12 O 0.2536(6) 0.2107(7) 0.5160(15) 0.138(6) Uani 1 1 d . . .
C8 C 0.1540(6) 0.2500 0.4933(13) 0.061(6) Uani 1 2 d S T P
H8 H 0.1191 0.2500 0.4471 0.073 Uiso 1 2 calc RS T P
C3 C 0.8306(5) 0.1915(7) 1.0392(16) 0.086(6) Uani 1 1 d . . .
H3 H 0.8537 0.1523 1.0290 0.104 Uiso 1 1 calc R . .
C14 C 0.7702(6) 0.1906(8) 1.0080(18) 0.100(7) Uani 1 1 d . . .
H14 H 0.7474 0.1512 1.0186 0.120 Uiso 1 1 calc R . .
O15 O 0.6171(4) 0.1495(6) 0.7522(8) 0.072(3) Uani 1 1 d . . .
H15A H 0.6435 0.1229 0.7276 0.108 Uiso 1 1 d G . .
H15B H 0.5895 0.1506 0.7052 0.108 Uiso 1 1 d G . .
O17 O 0.4030(5) 0.1563(7) 1.2583(9) 0.104(5) Uani 1 1 d . . .
H17A H 0.4235 0.1632 1.2001 0.157 Uiso 1 1 d G . .
H17B H 0.3775 0.1880 1.2629 0.157 Uiso 1 1 d G . .
O18 O 0.3132(6) 0.0687(9) 1.2445(12) 0.129(5) Uani 1 1 d . . .
H18A H 0.2921 0.0865 1.1936 0.194 Uiso 1 1 d G . .
H18B H 0.3060 0.0882 1.3071 0.194 Uiso 1 1 d G . .
H12 H 0.219(6) 0.2500 0.363(15) 0.05(5) Uiso 1 2 d S T P

loop_
_atom_site_aniso_label
_atom_site_aniso_U_11
_atom_site_aniso_U_22
_atom_site_aniso_U_33
_atom_site_aniso_U_23
_atom_site_aniso_U_13
_atom_site_aniso_U_12
Tb1 0.0076(3) 0.0144(3) 0.0117(3) 0.000 0.00468(17) 0.000
Tb2 0.0074(3) 0.0145(3) 0.0106(3) 0.000 -0.00395(17) 0.000
Tb3 0.0040(3) 0.0167(3) 0.0146(3) 0.000 0.000 -0.00085(16)
O2 0.093(11) 0.137(15) 0.014(7) 0.000 0.000 -0.028(9)
O7 0.022(4) 0.051(6) 0.011(5) 0.000 -0.005(3) 0.000
O8 0.013(3) 0.022(3) 0.018(3) -0.001(2) 0.012(2) 0.001(2)
O9 0.016(3) 0.016(3) 0.031(3) 0.002(2) -0.012(2) 0.000(2)
O10 0.022(3) 0.034(4) 0.019(3) -0.013(3) 0.003(2) -0.012(3)
O11 0.019(3) 0.039(4) 0.020(3) -0.011(3) -0.004(2) 0.014(3)
O13 0.016(3) 0.016(3) 0.036(4) 0.003(2) 0.010(2) -0.002(2)
O14 0.009(2) 0.026(3) 0.031(4) 0.002(3) 0.012(2) -0.002(2)
C15 0.005(3) 0.020(4) 0.008(4) 0.001(3) -0.002(3) -0.002(3)
O16 0.058(5) 0.030(4) 0.036(4) 0.003(3) -0.019(3) -0.002(3)
C18 0.018(4) 0.024(4) 0.012(4) 0.000(3) 0.008(3) 0.001(3)
C19 0.011(3) 0.019(4) 0.016(4) 0.002(3) 0.004(3) -0.001(3)
O20 0.038(4) 0.032(4) 0.016(3) 0.001(3) 0.001(3) -0.015(3)
O23 0.019(3) 0.041(4) 0.024(4) -0.010(3) 0.001(2) -0.002(3)
O24 0.024(4) 0.050(6) 0.010(5) 0.000 0.003(3) 0.000
C26 0.002(3) 0.020(4) 0.023(5) -0.001(3) 0.001(3) -0.001(3)
C27 0.007(3) 0.021(4) 0.018(4) -0.003(3) 0.001(3) -0.002(3)
O28 0.021(4) 0.037(5) 0.021(5) 0.000 0.001(3) 0.000
O29 0.016(4) 0.058(7) 0.032(6) 0.000 0.001(4) 0.000
C30 0.011(3) 0.015(4) 0.018(4) 0.000(3) 0.005(3) 0.002(3)
C32 0.003(3) 0.016(4) 0.015(4) 0.003(3) -0.004(3) -0.003(3)
C40 0.006(3) 0.017(4) 0.011(4) -0.001(3) 0.001(3) -0.007(3)
C41 0.011(3) 0.019(4) 0.014(4) 0.003(3) -0.004(3) -0.001(3)
C42 0.016(4) 0.014(4) 0.024(5) 0.005(3) 0.001(3) -0.006(3)
C45 0.009(3) 0.016(4) 0.012(4) 0.000(3) -0.001(3) 0.004(3)
N48 0.034(6) 0.061(9) 0.018(7) 0.000 0.000 0.009(6)
C49 0.006(3) 0.023(4) 0.010(4) -0.002(3) -0.001(3) 0.000(3)
C51 0.015(4) 0.029(4) 0.007(4) -0.004(3) -0.003(3) 0.002(3)
O0AA 0.048(4) 0.042(4) 0.020(3) -0.005(3) -0.003(3) 0.032(3)
C2 0.013(4) 0.026(4) 0.016(4) 0.001(3) -0.009(3) 0.000(3)
C55 0.021(4) 0.019(4) 0.013(4) 0.002(3) -0.001(3) 0.000(3)
C54 0.017(4) 0.032(5) 0.011(4) -0.003(4) 0.007(3) 0.000(3)
O3 0.029(6) 0.049(7) 0.118(12) 0.000 -0.036(6) 0.000
O4 0.058(8) 0.065(9) 0.091(11) 0.000 -0.040(7) 0.000
O5 0.068(6) 0.080(7) 0.044(5) -0.001(5) -0.005(4) 0.014(5)
C1 0.034(7) 0.055(10) 0.019(8) 0.000 -0.006(6) 0.000
C6 0.028(7) 0.055(10) 0.029(8) 0.000 -0.003(6) 0.000
C12 0.044(9) 0.078(13) 0.017(8) 0.000 -0.002(6) 0.000
O6 0.120(11) 0.097(10) 0.151(12) 0.016(9) 0.025(9) 0.024(8)
O12 0.122(11) 0.084(10) 0.209(17) -0.022(11) 0.033(11) 0.007(8)
C8 0.036(8) 0.138(19) 0.009(8) 0.000 -0.003(6) 0.000
C3 0.044(7) 0.035(7) 0.181(17) 0.014(9) -0.055(9) 0.011(6)
C14 0.056(8) 0.040(8) 0.20(2) 0.017(10) -0.049(11) -0.003(6)
O15 0.054(6) 0.100(8) 0.061(6) -0.032(6) -0.007(5) 0.016(5)
O17 0.071(7) 0.173(14) 0.069(7) -0.050(8) 0.028(6) -0.060(8)
O18 0.105(10) 0.191(17) 0.092(9) 0.021(11) 0.008(8) -0.053(10)

loop_
_atom_type_symbol
_atom_type_description
_atom_type_scat_dispersion_real
_atom_type_scat_dispersion_imag
_atom_type_scat_source
C C 0.0033 0.0016 'International Tables Vol C Tables 4.2.6.8 and 6.1.1.4'
H H 0.0000 0.0000 'International Tables Vol C Tables 4.2.6.8 and 6.1.1.4'
N N 0.0061 0.0033 'International Tables Vol C Tables 4.2.6.8 and 6.1.1.4'
O O 0.0106 0.0060 'International Tables Vol C Tables 4.2.6.8 and 6.1.1.4'
Tb Tb -0.1723 4.1537 'International Tables Vol C Tables 4.2.6.8 and 6.1.1.4'

loop_
_geom_angle_atom_site_label_1
_geom_angle_atom_site_label_2
_geom_angle_atom_site_label_3
_geom_angle
_geom_angle_site_symmetry_1
_geom_angle_site_symmetry_3
O11 Tb1 O11 85.6(3) 8_565 .
O11 Tb1 C18 95.8(2) 8_565 .
O11 Tb1 C18 26.8(2) . .
O11 Tb1 C18 26.8(2) 8_565 8_565
O11 Tb1 C18 95.8(2) . 8_565
O13 Tb1 O11 84.0(2) . .
O13 Tb1 O11 84.0(2) 8_565 8_565
O13 Tb1 O11 156.5(2) . 8_565
O13 Tb1 O11 156.4(2) 8_565 .
O13 Tb1 O13 97.6(3) 8_565 .
O13 Tb1 C18 84.1(2) . .
O13 Tb1 C18 176.3(2) 8_565 .
O13 Tb1 C18 176.3(2) . 8_565
O13 Tb1 C18 84.1(2) 8_565 8_565
O13 Tb1 O24 78.0(2) 8_565 .
O13 Tb1 O24 78.0(2) . .
O13 Tb1 O29 76.1(2) 8_565 .
O13 Tb1 O29 76.1(2) . .
O13 Tb1 O0AA 149.9(2) . 8_565
O13 Tb1 O0AA 149.9(2) 8_565 .
O13 Tb1 O0AA 88.4(2) . .
O13 Tb1 O0AA 88.4(2) 8_565 8_565
C18 Tb1 C18 94.0(3) . 8_565
O24 Tb1 O11 79.4(2) . 8_565
O24 Tb1 O11 79.4(2) . .
O24 Tb1 C18 105.6(2) . 8_565
O24 Tb1 C18 105.6(2) . .
O24 Tb1 O29 140.1(3) . .
O24 Tb1 O0AA 132.0(2) . 8_565
O24 Tb1 O0AA 132.0(2) . .
O29 Tb1 O11 126.63(18) . 8_565
O29 Tb1 O11 126.63(18) . .
O29 Tb1 C18 101.2(2) . .
O29 Tb1 C18 101.2(2) . 8_565
O0AA Tb1 O11 102.1(2) . 8_565
O0AA Tb1 O11 102.1(2) 8_565 .
O0AA Tb1 O11 53.3(2) 8_565 8_565
O0AA Tb1 O11 53.3(2) . .
O0AA Tb1 C18 26.6(2) 8_565 8_565
O0AA Tb1 C18 88.6(2) . 8_565
O0AA Tb1 C18 88.6(2) 8_565 .
O0AA Tb1 C18 26.6(2) . .
O0AA Tb1 O29 76.8(2) . .
O0AA Tb1 O29 76.8(2) 8_565 .
O0AA Tb1 O0AA 72.9(4) . 8_565
O7 Tb2 O10 77.62(19) . .
O7 Tb2 O10 77.62(19) . 8_565
O7 Tb2 C2 103.9(2) . 8_565
O7 Tb2 C2 103.9(2) . .
O9 Tb2 O7 78.41(19) . .
O9 Tb2 O7 78.4(2) 8_565 .
O9 Tb2 O9 99.4(3) . 8_565
O9 Tb2 O10 82.6(2) . .
O9 Tb2 O10 82.6(2) 8_565 8_565
O9 Tb2 O10 155.0(2) 8_565 .
O9 Tb2 O10 155.0(2) . 8_565
O9 Tb2 O20 87.1(2) . .
O9 Tb2 O20 87.1(2) 8_565 8_565
O9 Tb2 O20 151.2(2) . 8_565
O9 Tb2 O20 151.2(2) 8_565 .
O9 Tb2 O28 77.7(2) 8_565 .
O9 Tb2 O28 77.7(2) . .
O9 Tb2 C2 82.9(2) . .
O9 Tb2 C2 177.1(2) 8_565 .
O9 Tb2 C2 82.9(2) 8_565 8_565
O9 Tb2 C2 177.1(2) . 8_565
O10 Tb2 O10 85.4(3) . 8_565
O10 Tb2 C2 96.1(2) 8_565 .
O10 Tb2 C2 96.1(2) . 8_565
O10 Tb2 C2 26.9(2) 8_565 8_565
O10 Tb2 C2 26.9(2) . .
O20 Tb2 O7 130.34(18) . .
O20 Tb2 O7 130.34(18) 8_565 .
O20 Tb2 O10 53.36(19) 8_565 8_565
O20 Tb2 O10 103.2(2) 8_565 .
O20 Tb2 O10 103.2(2) . 8_565
O20 Tb2 O10 53.37(19) . .
O20 Tb2 O20 74.9(3) . 8_565
O20 Tb2 C2 90.1(2) 8_565 .
O20 Tb2 C2 90.1(2) . 8_565
O20 Tb2 C2 26.6(2) 8_565 8_565
O20 Tb2 C2 26.6(2) . .
O28 Tb2 O7 142.6(3) . .
O28 Tb2 O10 126.67(17) . .
O28 Tb2 O10 126.67(17) . 8_565
O28 Tb2 O20 76.4(2) . 8_565
O28 Tb2 O20 76.4(2) . .
O28 Tb2 C2 101.1(2) . .
O28 Tb2 C2 101.1(2) . 8_565
C2 Tb2 C2 94.8(3) 8_565 .
O8 Tb3 O8 146.4(3) . 2
O8 Tb3 O16 70.6(2) 2 2
O8 Tb3 O16 142.5(2) 2 .
O8 Tb3 O16 142.5(2) . 2
O8 Tb3 O16 70.6(2) . .
O8 Tb3 O23 74.6(2) . .
O8 Tb3 O23 75.2(2) . 2
O8 Tb3 O23 75.2(2) 2 .
O8 Tb3 O23 74.6(2) 2 2
O8 Tb3 N48 73.21(13) . .
O8 Tb3 N48 73.21(13) 2 .
O14 Tb3 O8 92.0(2) . .
O14 Tb3 O8 92.8(2) 2 .
O14 Tb3 O8 92.0(2) 2 2
O14 Tb3 O8 92.8(2) . 2
O14 Tb3 O14 163.0(3) . 2
O14 Tb3 O16 91.2(2) . 2
O14 Tb3 O16 91.2(2) 2 .
O14 Tb3 O16 75.1(2) 2 2
O14 Tb3 O16 75.1(2) . .
O14 Tb3 O23 124.0(2) . 2
O14 Tb3 O23 73.0(2) 2 2
O14 Tb3 O23 124.0(2) 2 .
O14 Tb3 O23 73.0(2) . .
O14 Tb3 N48 98.50(15) . .
O14 Tb3 N48 98.50(15) 2 .
O16 Tb3 O16 74.2(4) 2 .
O16 Tb3 O23 141.4(2) . 2
O16 Tb3 O23 131.1(2) . .
O16 Tb3 O23 141.4(2) 2 .
O16 Tb3 O23 131.1(2) 2 2
O16 Tb3 N48 142.88(19) . .
O16 Tb3 N48 142.88(18) 2 .
O23 Tb3 O23 51.1(3) . 2
O23 Tb3 N48 25.54(15) . .
O23 Tb3 N48 25.54(15) 2 .
C49 O8 Tb3 148.2(5) . .
C49 O9 Tb2 157.1(5) 6_657 .
C2 O10 Tb2 92.3(5) . .
C18 O11 Tb1 91.9(5) . .
C15 O13 Tb1 158.9(5) . .
C15 O14 Tb3 144.1(5) . .
O13 C15 O14 123.3(7) . .
O13 C15 C26 119.8(6) . .
O14 C15 C26 116.9(6) . .
O11 C18 Tb1 61.3(4) . .
O11 C18 C19 121.0(7) . .
C19 C18 Tb1 172.8(5) . .
O0AA C18 Tb1 57.8(4) . .
O0AA C18 O11 118.8(7) . .
O0AA C18 C19 120.2(7) . .
C30 C19 C18 119.4(7) . .
C54 C19 C18 121.2(7) . .
C54 C19 C30 119.4(7) . .
C2 O20 Tb2 94.9(5) . .
N48 O23 Tb3 95.6(6) . .
C40 C26 C15 120.5(7) . .
C55 C26 C15 118.8(7) . .
C55 C26 C40 120.5(7) . .
C45 C27 C41 120.8(7) . .
C40 C30 C19 121.5(7) 5_656 .
C42 C32 C49 119.3(6) . 2
C45 C32 C42 120.2(7) . .
C45 C32 C49 120.5(7) . 2
C26 C40 C45 120.5(7) . .
C30 C40 C26 118.8(7) 5_656 .
C30 C40 C45 120.6(7) 5_656 .
C27 C41 C51 119.3(7) . .
C27 C41 C2 119.3(7) . .
C51 C41 C2 121.3(7) . .
C51 C42 C32 120.4(7) . .
C27 C45 C32 119.1(7) . .
C27 C45 C40 118.9(7) . .
C32 C45 C40 121.9(7) . .
O2 N48 Tb3 180.0 . .
O2 N48 O23 121.1(5) . .
O2 N48 O23 121.1(5) . 2
O23 N48 Tb3 58.9(5) . .
O23 N48 Tb3 58.9(5) 2 .
O23 N48 O23 117.7(11) . 2
O8 C49 C32 117.4(7) . 2
O9 C49 O8 123.0(7) 6_557 .
O9 C49 C32 119.6(6) 6_557 2
C42 C51 C41 120.2(7) . .
C18 O0AA Tb1 95.6(5) . .
O10 C2 Tb2 60.8(4) . .
O10 C2 C41 121.4(7) . .
O20 C2 Tb2 58.5(4) . .
O20 C2 O10 119.1(7) . .
O20 C2 C41 119.5(7) . .
C41 C2 Tb2 174.5(5) . .
C26 C55 C54 119.8(7) . 5_656
C19 C54 C55 120.1(8) . 5_656
C14 O3 C14 114.4(16) 8_565 .
C3 O4 C3 115.0(14) . 8_565
O12 C1 C6 108.3(10) . .
O12 C1 C6 108.3(10) 8_565 .
O12 C1 O12 60.9(13) . 8_565
O6 C6 C1 109.7(11) 8_565 .
O6 C6 C1 109.7(11) . .
O6 C6 O6 55.9(12) 8_565 .
O12 C12 O12 59.5(12) 8_565 .
C8 C12 O12 110.2(12) . .
C8 C12 O12 110.2(12) . 8_565
O6 O6 C6 62.1(6) 8_565 .
O6 O6 C8 60.9(6) 8_565 .
C8 O6 C6 109.0(10) . .
C1 O12 C12 106.0(10) . .
C1 O12 O12 59.5(7) . 8_565
O12 O12 C12 60.3(6) 8_565 .
O6 C8 C12 109.2(12) 8_565 .
O6 C8 C12 109.2(12) . .
O6 C8 O6 58.3(12) . 8_565
O4 C3 C14 117.8(12) . .
O3 C14 C3 116.7(12) . .

loop_
_geom_bond_atom_site_label_1
_geom_bond_atom_site_label_2
_geom_bond_distance
_geom_bond_site_symmetry_2
Tb1 O11 2.468(6) .
Tb1 O11 2.468(6) 8_565
Tb1 O13 2.286(5) .
Tb1 O13 2.286(5) 8_565
Tb1 C18 2.813(8) .
Tb1 C18 2.813(8) 8_565
Tb1 O24 2.349(8) .
Tb1 O29 2.399(9) .
Tb1 O0AA 2.391(6) 8_565
Tb1 O0AA 2.391(6) .
Tb2 O7 2.407(8) .
Tb2 O9 2.322(5) .
Tb2 O9 2.322(5) 8_565
Tb2 O10 2.454(6) 8_565
Tb2 O10 2.454(6) .
Tb2 O20 2.404(6) 8_565
Tb2 O20 2.404(6) .
Tb2 O28 2.393(8) .
Tb2 C2 2.808(8) .
Tb2 C2 2.808(8) 8_565
Tb3 O8 2.342(5) .
Tb3 O8 2.342(5) 2
Tb3 O14 2.305(5) .
Tb3 O14 2.305(5) 2
Tb3 O16 2.415(6) .
Tb3 O16 2.415(6) 2
Tb3 O23 2.488(6) .
Tb3 O23 2.488(6) 2
Tb3 N48 2.893(12) .
O2 N48 1.201(16) .
O8 C49 1.263(8) .
O9 C49 1.239(9) 6_657
O10 C2 1.270(10) .
O11 C18 1.270(10) .
O13 C15 1.245(9) .
O14 C15 1.252(8) .
C15 C26 1.515(10) .
C18 C19 1.485(11) .
C18 O0AA 1.265(10) .
C19 C30 1.398(11) .
C19 C54 1.381(11) .
O20 C2 1.261(10) .
O23 N48 1.253(8) .
C26 C40 1.401(11) .
C26 C55 1.388(11) .
C27 C41 1.393(11) .
C27 C45 1.392(10) .
C30 C40 1.376(10) 5_656
C32 C42 1.393(11) .
C32 C45 1.393(10) .
C32 C49 1.515(10) 2
C40 C30 1.376(10) 5_656
C40 C45 1.509(12) .
C41 C51 1.397(11) .
C41 C2 1.495(11) .
C42 C51 1.375(11) .
N48 O23 1.253(8) 2
C49 O9 1.239(9) 6_557
C49 C32 1.515(10) 2
C55 C54 1.398(11) 5_656
C54 C55 1.398(11) 5_656
O3 C14 1.351(15) .
O3 C14 1.351(15) 8_565
O4 C3 1.327(15) .
O4 C3 1.327(14) 8_565
C1 C6 1.499(18) .
C1 O12 1.484(19) 8_565
C1 O12 1.484(19) .
C6 O6 1.492(16) 8_565
C6 O6 1.492(16) .
C12 O12 1.517(19) .
C12 O12 1.517(19) 8_565
C12 C8 1.47(2) .
O6 O6 1.40(3) 8_565
O6 C8 1.436(17) .
O12 O12 1.50(3) 8_565
C8 O6 1.436(17) 8_565
C3 C14 1.455(16) .
